data_4021066
loop_
_publ_author_name
'Yuji Matsuya'
'Kazushige Sasaki'
'Mamiko Nagaoka'
'Hiroko Kakuda'
'Naoki Toyooka'
'Nobuko Imanishi'
'Hiroshi Ochiai'
'Hideo Nemoto'

_publ_section_title
;
 Synthesis of a New Class of Furan-Fused Tetracyclic Compounds
 Using o-Quinodimethane Chemistry and Investigation
 of Their Antiviral Activity
;
_journal_name_full 'Journal of Organic Chemistry'
_journal_page_first 7989
_journal_page_last 7993
_journal_paper_doi 10.1021/jo0486995
_journal_volume 69
_journal_year 2004
_chemical_formula_moiety 'C23 H31 N O3 Si '
_chemical_formula_sum 'C23 H31 N O3 Si'
_chemical_formula_weight 397.59
_chemical_melting_point 434.0(10)
_space_group_IT_number 2
_symmetry_cell_setting triclinic
_symmetry_Int_Tables_number 2
_symmetry_space_group_name_Hall '-P 1'
_symmetry_space_group_name_H-M 'P -1'
_cell_angle_alpha 97.823(10)
_cell_angle_beta 97.20(1)
_cell_angle_gamma 62.873(10)
_cell_formula_units_Z 2
_cell_length_a 13.562(2)
_cell_length_b 14.124(2)
_cell_length_c 6.6269(6)
_cell_measurement_temperature 293(2)
_cell_volume 1116.3(3)
_diffrn_ambient_temperature 293(2)
_exptl_crystal_density_diffrn 1.183
_refine_ls_R_factor_obs 0.0412
_refine_ls_wR_factor_obs 0.0604
_cod_depositor_comments
;
The following automatic conversions were performed:

'_chemical_melting_point' value '433-435(K)' was changed to
'434.0(10)' - the average value was taken and precision was
estimated.

Automatic conversion script
Id: cif_fix_values 1646 2011-03-28 12:23:43Z adriana 
;
_cod_original_sg_symbol_H-M 'P -1 '
_cod_original_formula_sum 'C23 H31 N O3 Si '
_cod_database_code 4021066

loop_
_symmetry_equiv_pos_as_xyz
'  +x,  +y,  +z'
'  -x,  -y,  -z'

loop_
_atom_site_aniso_label
_atom_site_aniso_U_11
_atom_site_aniso_U_22
_atom_site_aniso_U_33
_atom_site_aniso_U_12
_atom_site_aniso_U_13
_atom_site_aniso_U_23
Si(1) 0.0370(3) 0.0371(3) 0.0355(3) -0.0102(2) 0.0077(2) 0.0037(2)
O(1) 0.0470(8) 0.0368(7) 0.0398(7) -0.0115(6) 0.0145(6) 0.0010(6)
O(2) 0.0348(7) 0.0559(8) 0.0514(8) -0.0216(6) 0.0043(6) -0.0067(7)
O(3) 0.100(1) 0.052(1) 0.103(2) -0.038(1) 0.008(1) 0.028(1)
N(1) 0.0468(10) 0.060(1) 0.054(1) -0.0222(9) 0.0174(8) 0.0002(9)
C(1) 0.0299(8) 0.0339(8) 0.0356(9) -0.0143(7) 0.0061(7) 0.0008(7)
C(2) 0.0342(10) 0.0405(10) 0.046(1) -0.0190(8) 0.0030(8) -0.0023(8)
C(3) 0.040(1) 0.043(1) 0.038(1) -0.0181(9) 0.0017(8) -0.0038(8)
C(4) 0.0385(10) 0.0316(9) 0.0371(9) -0.0139(7) 0.0089(7) -0.0001(7)
C(5) 0.0322(9) 0.0311(8) 0.0364(9) -0.0095(7) 0.0048(7) 0.0047(7)
C(6) 0.0352(9) 0.0306(8) 0.0344(9) -0.0126(7) 0.0048(7) 0.0060(7)
C(7) 0.0368(9) 0.045(1) 0.0335(9) -0.0162(8) -0.0008(7) 0.0065(8)
C(8) 0.044(1) 0.042(1) 0.0360(10) -0.0207(9) 0.0015(8) -0.0035(8)
C(9) 0.0361(9) 0.0322(9) 0.0402(9) -0.0128(7) 0.0071(8) -0.0003(7)
C(10) 0.050(1) 0.037(1) 0.058(1) -0.0219(9) 0.007(1) -0.0028(9)
C(11) 0.062(1) 0.035(1) 0.065(1) -0.0188(10) 0.015(1) 0.0113(10)
C(12) 0.059(1) 0.042(1) 0.049(1) -0.0112(10) 0.008(1) 0.0138(9)
C(13) 0.042(1) 0.0383(10) 0.039(1) -0.0126(8) 0.0016(8) 0.0045(8)
C(14) 0.0321(8) 0.0318(8) 0.0353(9) -0.0111(7) 0.0058(7) 0.0017(7)
C(15) 0.0341(9) 0.0367(9) 0.043(1) -0.0155(8) 0.0035(8) 0.0038(8)
C(16) 0.0320(9) 0.045(1) 0.043(1) -0.0132(8) 0.0051(8) 0.0019(8)
C(17) 0.102(3) 0.054(2) 0.147(4) -0.049(2) 0.024(2) 0.015(2)
C(18) 0.060(2) 0.064(2) 0.047(1) -0.019(1) -0.005(1) 0.014(1)
C(19) 0.056(1) 0.067(2) 0.062(2) -0.026(1) 0.018(1) 0.008(1)
C(20) 0.051(1) 0.0360(10) 0.046(1) -0.0133(9) 0.0081(9) 0.0003(8)
C(21) 0.086(2) 0.062(2) 0.085(2) -0.045(2) 0.025(2) -0.005(2)
C(22) 0.078(2) 0.045(1) 0.074(2) -0.010(1) 0.018(2) -0.013(1)
C(23) 0.070(2) 0.065(2) 0.059(2) -0.029(1) -0.011(1) 0.002(1)

loop_
_atom_site_label
_atom_site_type_symbol
_atom_site_fract_x
_atom_site_fract_y
_atom_site_fract_z
_atom_site_U_iso_or_equiv
_atom_site_thermal_displace_type
_atom_site_occupancy
_atom_site_calc_flag
_atom_site_refinement_flags
_atom_site_disorder_group
Si1 Si 0.57411(4) 1.20682(4) 1.00471(8) 0.0385(1) Uani 1.00 d . .
O1 O 0.6764(1) 1.0879(1) 0.9489(2) 0.0432(4) Uani 1.00 d . .
O2 O 0.6331(1) 0.9136(1) 0.4017(2) 0.0479(4) Uani 1.00 d . .
O3 O 0.8864(2) 0.5002(1) 0.7446(3) 0.0808(7) Uani 1.00 d . .
N1 N 1.0536(2) 0.8114(2) 0.2527(3) 0.0534(5) Uani 1.00 d . .
C1 C 0.9124(1) 0.8644(1) 0.5329(3) 0.0330(4) Uani 1.00 d . .
C2 C 0.9492(2) 0.9263(2) 0.7123(3) 0.0400(5) Uani 1.00 d . .
C3 C 0.8670(2) 0.9773(2) 0.8787(3) 0.0412(5) Uani 1.00 d . .
C4 C 0.7523(1) 1.0547(1) 0.7938(3) 0.0361(5) Uani 1.00 d . .
C5 C 0.7194(1) 0.9987(1) 0.6123(3) 0.0346(4) Uani 1.00 d . .
C6 C 0.7955(1) 0.9433(1) 0.4422(3) 0.0337(4) Uani 1.00 d . .
C7 C 0.7319(2) 0.8911(2) 0.2991(3) 0.0391(5) Uani 1.00 d . .
C8 C 0.7963(2) 0.7715(2) 0.2597(3) 0.0411(5) Uani 1.00 d . .
C9 C 0.8498(1) 0.7206(1) 0.4552(3) 0.0370(5) Uani 1.00 d . .
C10 C 0.8410(2) 0.6323(2) 0.5040(4) 0.0478(6) Uani 1.00 d . .
C11 C 0.8928(2) 0.5858(2) 0.6823(4) 0.0534(6) Uani 1.00 d . .
C12 C 0.9569(2) 0.6251(2) 0.8103(4) 0.0528(6) Uani 1.00 d . .
C13 C 0.9644(2) 0.7138(2) 0.7648(3) 0.0417(5) Uani 1.00 d . .
C14 C 0.9097(1) 0.7642(1) 0.5889(3) 0.0340(4) Uani 1.00 d . .
C15 C 0.9929(1) 0.8322(1) 0.3741(3) 0.0379(5) Uani 1.00 d . .
C16 C 0.6344(2) 0.9758(2) 0.5805(3) 0.0416(5) Uani 1.00 d . .
C17 C 0.8154(3) 0.4617(3) 0.6266(8) 0.093(1) Uani 1.00 d . .
C18 C 0.4944(2) 1.2699(2) 0.7700(4) 0.0603(7) Uani 1.00 d . .
C19 C 0.4854(2) 1.1777(2) 1.1526(5) 0.0608(8) Uani 1.00 d . .
C20 C 0.6310(2) 1.2955(2) 1.1628(3) 0.0468(5) Uani 1.00 d . .
C21 C 0.6953(3) 1.3273(3) 1.0329(6) 0.0727(10) Uani 1.00 d . .
C22 C 0.5344(3) 1.3971(2) 1.2497(5) 0.0732(9) Uani 1.00 d . .
C23 C 0.7083(3) 1.2370(2) 1.3412(4) 0.0669(8) Uani 1.00 d . .
H2a H 1.023(2) 0.878(2) 0.772(3) 0.048(6) Uiso 1.00 calc . .
H2b H 0.956(2) 0.981(2) 0.653(3) 0.049(6) Uiso 1.00 calc . .
H3a H 0.858(2) 0.920(2) 0.946(3) 0.050(6) Uiso 1.00 calc . .
H3b H 0.893(2) 1.015(2) 0.977(3) 0.044(6) Uiso 1.00 calc . .
H4 H 0.753(1) 1.116(2) 0.750(3) 0.031(5) Uiso 1.00 calc . .
H6 H 0.802(2) 0.995(2) 0.370(3) 0.041(5) Uiso 1.00 calc . .
H7 H 0.704(2) 0.923(1) 0.174(3) 0.032(5) Uiso 1.00 calc . .
H8a H 0.747(2) 0.740(2) 0.190(4) 0.051(6) Uiso 1.00 calc . .
H8b H 0.854(2) 0.758(2) 0.172(3) 0.041(5) Uiso 1.00 calc . .
H10 H 0.804(2) 0.608(2) 0.412(4) 0.051(6) Uiso 1.00 calc . .
H12 H 0.993(2) 0.595(2) 0.937(4) 0.063(7) Uiso 1.00 calc . .
H13 H 1.007(2) 0.740(2) 0.855(3) 0.045(6) Uiso 1.00 calc . .
H16 H 0.573(2) 0.995(2) 0.656(3) 0.049(6) Uiso 1.00 calc . .
H17a H 0.849(3) 0.429(3) 0.481(6) 0.11(1) Uiso 1.00 calc . .
H17b H 0.738(3) 0.524(4) 0.635(6) 0.13(1) Uiso 1.00 calc . .
H17c H 0.814(3) 0.404(3) 0.697(5) 0.103(9) Uiso 1.00 calc . .
H18a H 0.532(3) 1.290(3) 0.696(6) 0.098(10) Uiso 1.00 calc . .
H18b H 0.435(3) 1.342(3) 0.808(5) 0.084(8) Uiso 1.00 calc . .
H18c H 0.460(3) 1.230(3) 0.684(6) 0.12(1) Uiso 1.00 calc . .
H19a H 0.419(3) 1.242(3) 1.197(6) 0.107(10) Uiso 1.00 calc . .
H19b H 0.515(3) 1.153(3) 1.265(7) 0.12(1) Uiso 1.00 calc . .
H19c H 0.461(3) 1.131(3) 1.066(6) 0.101(10) Uiso 1.00 calc . .
H21a H 0.646(3) 1.368(3) 0.906(6) 0.101(10) Uiso 1.00 calc . .
H21b H 0.757(3) 1.262(3) 0.977(5) 0.084(9) Uiso 1.00 calc . .
H21c H 0.723(3) 1.369(3) 1.111(5) 0.093(9) Uiso 1.00 calc . .
H22a H 0.477(3) 1.437(3) 1.131(6) 0.107(10) Uiso 1.00 calc . .
H22b H 0.562(3) 1.441(3) 1.326(6) 0.11(1) Uiso 1.00 calc . .
H22c H 0.495(3) 1.383(3) 1.351(5) 0.095(9) Uiso 1.00 calc . .
H23a H 0.740(3) 1.282(3) 1.424(6) 0.11(1) Uiso 1.00 calc . .
H23b H 0.670(3) 1.217(3) 1.426(6) 0.11(1) Uiso 1.00 calc . .
H23c H 0.778(3) 1.172(3) 1.285(5) 0.095(9) Uiso 1.00 calc . .

loop_
_geom_bond_atom_site_label_1
_geom_bond_atom_site_label_2
_geom_bond_distance
_geom_bond_site_symmetry_2
_geom_bond_publ_flag
Si(1) O(1) 1.648(1) . ?
Si(1) C(18) 1.860(2) . ?
Si(1) C(19) 1.854(3) . ?
Si(1) C(20) 1.892(2) . ?
O(1) C(4) 1.426(2) . ?
O(2) C(7) 1.463(2) . ?
O(2) C(16) 1.379(2) . ?
O(3) C(11) 1.370(3) . ?
O(3) C(17) 1.417(4) . ?
N(1) C(15) 1.136(2) . ?
C(1) C(2) 1.547(3) . ?
C(1) C(6) 1.564(2) . ?
C(1) C(14) 1.528(2) . ?
C(1) C(15) 1.488(2) . ?
C(2) C(3) 1.529(3) . ?
C(3) C(4) 1.526(3) . ?
C(4) C(5) 1.483(3) . ?
C(5) C(6) 1.504(2) . ?
C(5) C(16) 1.318(3) . ?
C(6) C(7) 1.541(3) . ?
C(7) C(8) 1.508(3) . ?
C(8) C(9) 1.504(3) . ?
C(9) C(10) 1.390(3) . ?
C(9) C(14) 1.397(3) . ?
C(10) C(11) 1.380(3) . ?
C(11) C(12) 1.382(4) . ?
C(12) C(13) 1.379(3) . ?
C(13) C(14) 1.394(3) . ?
C(20) C(21) 1.535(4) . ?
C(20) C(22) 1.535(3) . ?
C(20) C(23) 1.531(3) . ?
